data_2015755
loop_
_publ_author_name
'Odoko, Mamiko'
'Ise, Tomoyasu'
'Okabe, Nobuo'

_publ_section_title
;<i>catena</i>-Poly[[bis(\m~2~-4-methylbenzoato-\k^2^<i>O</i>:<i>O</i>')disilver(I)(<i>Ag{---</i>Ag})]-\m~2~-di-2-pyridylamine-\k^2^<i>N</i>^2^:<i>N</i>^2'^]
 and
 <i>catena</i>-poly[[(di-2-pyridylamine-\k<i>N</i>^2^)(\m~2~-4-nitrobenzoato-\k^2^<i>O</i>:<i>O</i>')disilver(I)(<i>Ag{---</i>Ag})]-\m~3~-4-nitrobenzoato-\k^3^<i>O</i>:<i>O</i>':<i>O</i>']
;
_journal_coeditor_code RB3021
_journal_issue 1
_journal_name_full 'Acta Crystallographica Section C'
_journal_page_first m22
_journal_page_last m26
_journal_paper_doi 10.1107/S010827010605102X
_journal_volume 63
_journal_year 2007
_chemical_formula_iupac '[Ag2 (C7 H4 N O4)2 (C10 H9 N3)]'
_chemical_formula_moiety 'C24 H17 Ag2 N5 O8'
_chemical_formula_sum 'C24 H17 Ag2 N5 O8'
_chemical_formula_weight 719.17
_chemical_name_systematic
;
catena-poly[[(di-2-pyridylamine-\kN^2^)(\m~2~-4-nitrobenzoato-
\k^2^O:O')disilver(I)(Ag---Ag)]-\m~3~-4-nitrobenzoato-\k^3^O:O':O']
;
_space_group_IT_number 2
_symmetry_cell_setting triclinic
_symmetry_space_group_name_Hall '-P 1'
_symmetry_space_group_name_H-M 'P -1'
_cell_angle_alpha 82.66(5)
_cell_angle_beta 84.84(4)
_cell_angle_gamma 72.01(4)
_cell_formula_units_Z 2
_cell_length_a 7.259(8)
_cell_length_b 11.070(10)
_cell_length_c 15.38(2)
_cell_measurement_reflns_used 9330
_cell_measurement_temperature 296.1
_cell_measurement_theta_max 27.5
_cell_measurement_theta_min 3.0
_cell_volume 1164(2)
_computing_cell_refinement RAPID-AUTO
_computing_data_collection 'RAPID-AUTO (Rigaku, 1998)'
_computing_data_reduction
;
CrystalStructure (Rigaku/MSC, 2005) and CRYSTALS (Betteridge <i>et
al.</i>,  2003)
;
_computing_molecular_graphics 'ORTEP-3 (Farrugia, 1997) and PLATON (Spek, 2003)'
_computing_publication_material CrystalStructure
_computing_structure_refinement 'SHELXL97 (Sheldrick, 1997)'
_computing_structure_solution 'SIR97 (Altomare <i>et al.</i>,  1999)'
_diffrn_detector_area_resol_mean 10.00
_diffrn_measured_fraction_theta_full 0.9877
_diffrn_measured_fraction_theta_max 0.9877
_diffrn_measurement_device_type 'Rigaku R-AXIS RAPID'
_diffrn_measurement_method \w
_diffrn_radiation_type 'Mo K\a'
_diffrn_radiation_wavelength 0.7107
_diffrn_reflns_av_R_equivalents 0.024
_diffrn_reflns_limit_h_max 9
_diffrn_reflns_limit_h_min -9
_diffrn_reflns_limit_k_max 14
_diffrn_reflns_limit_k_min -14
_diffrn_reflns_limit_l_max 19
_diffrn_reflns_limit_l_min -19
_diffrn_reflns_number 11341
_diffrn_reflns_theta_full 27.48
_diffrn_reflns_theta_max 27.48
_diffrn_standards_number 0
_exptl_absorpt_coefficient_mu 1.746
_exptl_absorpt_correction_T_max 0.957
_exptl_absorpt_correction_T_min 0.582
_exptl_absorpt_correction_type multi-scan
_exptl_absorpt_process_details '(ABSCOR; Higashi, 1995)'
_exptl_crystal_colour colourless
_exptl_crystal_density_diffrn 2.051
_exptl_crystal_density_method 'not measured'
_exptl_crystal_description platelet
_exptl_crystal_F_000 708.00
_exptl_crystal_size_max 0.40
_exptl_crystal_size_mid 0.20
_exptl_crystal_size_min 0.03
_refine_diff_density_max 1.063
_refine_diff_density_min -0.792
_refine_ls_extinction_method none
_refine_ls_goodness_of_fit_ref 1.009
_refine_ls_hydrogen_treatment constr
_refine_ls_number_parameters 351
_refine_ls_number_reflns 5281
_refine_ls_R_factor_gt 0.0327
_refine_ls_shift/su_max 0.001
_refine_ls_structure_factor_coef Fsqd
_refine_ls_weighting_details 'calc w = 1/[\s^2^(Fo^2^)+(0.0469P)^2^] where P=(Fo^2^+2Fc^2^)/3'
_refine_ls_weighting_scheme calc
_refine_ls_wR_factor_ref 0.0882
_reflns_number_gt 4093
_reflns_number_total 5281
_reflns_threshold_expression F^2^>2\s(F^2^)
_cod_data_source_file rb3021.cif
_cod_data_source_block II
_cod_database_code 2015755

loop_
_symmetry_equiv_pos_site_id
_symmetry_equiv_pos_as_xyz
1 +X,+Y,+Z
2 -X,-Y,-Z

loop_
_atom_site_type_symbol
_atom_site_label
_atom_site_fract_x
_atom_site_fract_y
_atom_site_fract_z
_atom_site_U_iso_or_equiv
_atom_site_adp_type
_atom_site_calc_flag
_atom_site_refinement_flags
_atom_site_occupancy
Ag Ag1 0.89741(3) 0.13823(3) 0.554037(15) 0.05584(10) Uani d . 1
Ag Ag2 1.29267(3) -0.01184(2) 0.571841(14) 0.05205(10) Uani d . 1
O O1 0.9050(3) 0.0677(2) 0.69404(13) 0.0540(6) Uani d . 1
O O2 1.1912(3) -0.0817(2) 0.70066(13) 0.0490(5) Uani d . 1
O O3 0.9345(4) -0.2598(3) 1.13020(16) 0.0863(9) Uani d . 1
O O4 0.6844(3) -0.0964(2) 1.12742(15) 0.0676(7) Uani d . 1
O O5 1.3265(3) 0.08205(19) 0.43793(12) 0.0427(5) Uani d . 1
O O6 1.0217(3) 0.2092(2) 0.43068(13) 0.0493(5) Uani d . 1
O O7 1.2401(5) 0.4777(3) 0.02400(18) 0.1043(11) Uani d . 1
O O8 1.4476(5) 0.3001(3) 0.00161(17) 0.0917(10) Uani d . 1
N N1 0.5595(3) 0.2341(2) 0.55414(16) 0.0407(5) Uani d . 1
N N2 0.5637(3) 0.3535(2) 0.42195(15) 0.0426(6) Uani d . 1
H H22 0.6831 0.3072 0.4194 0.051 Uiso calc R 1
N N3 0.3472(3) 0.5375(2) 0.35207(15) 0.0433(6) Uani d . 1
N N4 0.8296(4) -0.1641(2) 1.09215(16) 0.0472(6) Uani d . 1
N N5 1.3312(4) 0.3697(3) 0.04937(17) 0.0574(7) Uani d . 1
C C1 0.4695(4) 0.2001(3) 0.62935(19) 0.0441(7) Uani d . 1
H H1 0.5413 0.1356 0.6687 0.053 Uiso calc R 1
C C2 0.2773(4) 0.2561(3) 0.65051(19) 0.0475(7) Uani d . 1
H H2 0.2181 0.2296 0.7024 0.057 Uiso calc R 1
C C3 0.1754(4) 0.3527(3) 0.5923(2) 0.0525(8) Uani d . 1
H H3 0.0444 0.3927 0.6047 0.063 Uiso calc R 1
C C4 0.2648(4) 0.3914(3) 0.51573(18) 0.0459(7) Uani d . 1
H H4 0.1969 0.4582 0.4767 0.055 Uiso calc R 1
C C5 0.4599(4) 0.3274(3) 0.49845(17) 0.0359(6) Uani d . 1
C C6 0.3089(5) 0.6192(3) 0.2792(2) 0.0499(7) Uani d . 1
H H6 0.1960 0.6878 0.2804 0.060 Uiso calc R 1
C C7 0.4238(5) 0.6094(3) 0.20266(19) 0.0508(7) Uani d . 1
H H7 0.3899 0.6692 0.1540 0.061 Uiso calc R 1
C C8 0.5900(5) 0.5084(3) 0.2009(2) 0.0523(8) Uani d . 1
H H8 0.6720 0.4983 0.1505 0.063 Uiso calc R 1
C C9 0.6341(4) 0.4227(3) 0.27350(19) 0.0478(7) Uani d . 1
H H9 0.7456 0.3530 0.2731 0.057 Uiso calc R 1
C C10 0.5095(4) 0.4410(3) 0.34868(17) 0.0370(6) Uani d . 1
C C11 1.0307(4) -0.0220(3) 0.73313(17) 0.0353(6) Uani d . 1
C C12 0.9801(3) -0.0591(2) 0.82785(16) 0.0333(5) Uani d . 1
C C13 1.0915(4) -0.1698(3) 0.87320(17) 0.0389(6) Uani d . 1
H H13 1.2011 -0.2211 0.8451 0.047 Uiso calc R 1
C C14 1.0430(4) -0.2057(3) 0.95956(18) 0.0414(6) Uani d . 1
H H14 1.1178 -0.2807 0.9895 0.050 Uiso calc R 1
C C15 0.8808(4) -0.1273(3) 1.00021(16) 0.0364(6) Uani d . 1
C C16 0.7681(4) -0.0156(3) 0.95759(18) 0.0391(6) Uani d . 1
H H16 0.6607 0.0366 0.9865 0.047 Uiso calc R 1
C C17 0.8176(4) 0.0174(3) 0.87074(18) 0.0395(6) Uani d . 1
H H17 0.7412 0.0918 0.8408 0.047 Uiso calc R 1
C C18 1.1931(4) 0.1674(3) 0.40032(17) 0.0364(6) Uani d . 1
C C19 1.2366(4) 0.2240(2) 0.30983(16) 0.0345(6) Uani d . 1
C C20 1.1290(4) 0.3465(3) 0.27887(18) 0.0416(6) Uani d . 1
H H20 1.0358 0.3957 0.3161 0.050 Uiso calc R 1
C C21 1.1584(4) 0.3964(3) 0.19341(19) 0.0448(7) Uani d . 1
H H21 1.0860 0.4784 0.1725 0.054 Uiso calc R 1
C C22 1.2983(4) 0.3209(3) 0.14011(17) 0.0392(6) Uani d . 1
C C23 1.4094(4) 0.1991(3) 0.16914(18) 0.0393(6) Uani d . 1
H H23 1.5028 0.1502 0.1318 0.047 Uiso calc R 1
C C24 1.3787(4) 0.1519(3) 0.25430(17) 0.0376(6) Uani d . 1
H H24 1.4538 0.0706 0.2752 0.045 Uiso calc R 1

loop_
_atom_site_aniso_label
_atom_site_aniso_U_11
_atom_site_aniso_U_22
_atom_site_aniso_U_33
_atom_site_aniso_U_12
_atom_site_aniso_U_13
_atom_site_aniso_U_23
Ag1 0.04425(14) 0.07217(19) 0.03662(14) -0.00622(12) 0.00068(11) 0.01681(12)
Ag2 0.04241(14) 0.06940(18) 0.03360(13) -0.01001(12) 0.00176(10) 0.01413(11)
O1 0.0465(11) 0.0597(13) 0.0356(11) 0.0048(10) 0.0002(9) 0.0152(10)
O2 0.0386(10) 0.0592(13) 0.0342(10) -0.0013(9) 0.0040(9) 0.0116(9)
O3 0.0890(18) 0.0873(19) 0.0415(13) 0.0163(16) 0.0103(13) 0.0261(13)
O4 0.0669(14) 0.0758(16) 0.0398(12) -0.0013(13) 0.0188(12) 0.0025(12)
O5 0.0412(10) 0.0494(11) 0.0282(10) -0.0041(9) 0.0001(8) 0.0043(9)
O6 0.0367(10) 0.0661(14) 0.0341(10) -0.0069(10) -0.0007(9) 0.0126(10)
O7 0.149(3) 0.0691(18) 0.0549(16) 0.008(2) 0.0075(19) 0.0292(14)
O8 0.110(2) 0.094(2) 0.0452(14) -0.0104(18) 0.0256(16) 0.0150(14)
N1 0.0362(11) 0.0413(12) 0.0380(12) -0.0072(10) -0.0027(10) 0.0089(10)
N2 0.0337(11) 0.0474(13) 0.0353(12) -0.0022(10) 0.0001(10) 0.0112(11)
N3 0.0466(13) 0.0377(12) 0.0371(13) -0.0041(11) -0.0018(11) 0.0045(10)
N4 0.0499(14) 0.0528(15) 0.0324(12) -0.0106(12) 0.0008(11) 0.0051(12)
N5 0.0720(18) 0.0611(17) 0.0359(14) -0.0224(15) -0.0010(14) 0.0108(13)
C1 0.0430(15) 0.0439(15) 0.0397(15) -0.0103(13) -0.0074(13) 0.0131(13)
C2 0.0492(16) 0.0518(17) 0.0342(15) -0.0098(14) 0.0022(13) 0.0050(13)
C3 0.0441(15) 0.0563(18) 0.0413(16) 0.0019(14) 0.0055(14) 0.0042(14)
C4 0.0363(13) 0.0521(17) 0.0353(15) 0.0031(13) -0.0047(12) 0.0077(13)
C5 0.0360(13) 0.0389(14) 0.0313(13) -0.0091(11) -0.0026(11) -0.0026(11)
C6 0.0559(17) 0.0386(15) 0.0449(17) -0.0030(14) -0.0041(15) 0.0060(13)
C7 0.0666(19) 0.0436(16) 0.0354(15) -0.0117(15) -0.0037(15) 0.0093(13)
C8 0.0564(18) 0.060(2) 0.0344(15) -0.0141(16) 0.0061(14) 0.0020(14)
C9 0.0428(15) 0.0527(18) 0.0385(15) -0.0045(14) 0.0013(13) 0.0031(14)
C10 0.0388(13) 0.0373(14) 0.0340(14) -0.0124(12) -0.0054(12) 0.0044(11)
C11 0.0354(13) 0.0387(14) 0.0299(13) -0.0109(11) -0.0031(11) 0.0031(11)
C12 0.0320(12) 0.0380(14) 0.0285(12) -0.0109(11) -0.0031(10) 0.0028(11)
C13 0.0350(13) 0.0413(15) 0.0331(14) -0.0028(12) 0.0000(11) 0.0003(12)
C14 0.0405(14) 0.0390(15) 0.0355(14) -0.0023(12) -0.0023(12) 0.0060(12)
C15 0.0403(13) 0.0420(14) 0.0252(12) -0.0116(12) 0.0001(11) -0.0006(11)
C16 0.0363(13) 0.0399(14) 0.0346(14) -0.0035(12) 0.0023(12) -0.0027(12)
C17 0.0378(13) 0.0385(14) 0.0358(14) -0.0042(12) -0.0067(12) 0.0054(12)
C18 0.0404(14) 0.0409(14) 0.0279(13) -0.0135(12) -0.0034(11) 0.0010(11)
C19 0.0368(13) 0.0383(14) 0.0284(13) -0.0125(11) -0.0030(11) 0.0010(11)
C20 0.0418(14) 0.0437(15) 0.0347(14) -0.0079(12) 0.0000(12) -0.0014(12)
C21 0.0501(16) 0.0377(15) 0.0419(16) -0.0088(13) -0.0080(13) 0.0055(13)
C22 0.0472(15) 0.0432(15) 0.0278(13) -0.0181(13) -0.0016(12) 0.0051(12)
C23 0.0366(13) 0.0437(15) 0.0340(14) -0.0094(12) 0.0028(12) -0.0011(12)
C24 0.0368(13) 0.0401(14) 0.0328(13) -0.0094(12) -0.0021(11) 0.0025(12)

loop_
_atom_type_symbol
_atom_type_description
_atom_type_scat_dispersion_real
_atom_type_scat_dispersion_imag
_atom_type_scat_source
C C 0.003 0.002
;
International Tables for Crystallography
(1992, Vol. C, Tables 4.2.6.8 and 6.1.1.4)
;
H H 0.000 0.000
;
International Tables for Crystallography
(1992, Vol. C, Table 6.1.1.4)
;
N N 0.006 0.003
;
International Tables for Crystallography
(1992, Vol. C, Tables 4.2.6.8 and 6.1.1.4)
;
Ag Ag -0.897 1.101
;
International Tables for Crystallography
(1992, Vol. C, Tables 4.2.6.8 and 6.1.1.4)
;
O O 0.011 0.006
;
International Tables for Crystallography
(1992, Vol. C, Tables 4.2.6.8 and 6.1.1.4)
;

loop_
_geom_angle_atom_site_label_1
_geom_angle_atom_site_label_2
_geom_angle_atom_site_label_3
_geom_angle_site_symmetry_3
_geom_angle
_geom_angle_publ_flag
O6 Ag1 O1 . 153.23(9) yes
O6 Ag1 N1 . 107.18(10) yes
O1 Ag1 N1 . 95.94(9) yes
O6 Ag1 Ag2 . 81.16(9) yes
O1 Ag1 Ag2 . 77.11(7) yes
N1 Ag1 Ag2 . 170.57(6) yes
O6 Ag1 Ag2 2_756 83.11(10) yes
O1 Ag1 Ag2 2_756 118.55(9) yes
N1 Ag1 Ag2 2_756 68.95(9) yes
Ag2 Ag1 Ag2 2_756 108.55(7) yes
O2 Ag2 O5 . 167.26(8) yes
O2 Ag2 Ag1 . 84.96(8) yes
O5 Ag2 Ag1 . 82.33(8) yes
O2 Ag2 Ag1 2_756 101.48(10) yes
O5 Ag2 Ag1 2_756 73.65(10) yes
Ag1 Ag2 Ag1 2_756 71.45(7) yes
O2 Ag2 O5 2_856 109.31(9) yes
O5 Ag2 O5 2_856 83.30(9) yes
Ag1 Ag2 O5 2_856 161.49(5) yes
C11 O1 Ag1 . 129.04(18) ?
C11 O2 Ag2 . 119.62(19) ?
C18 O5 Ag2 . 123.78(18) ?
C18 O6 Ag1 . 126.5(2) ?
C5 N1 C1 . 119.0(2) ?
C5 N1 Ag1 . 128.15(19) ?
C1 N1 Ag1 . 111.83(19) ?
C5 N2 C10 . 131.6(2) ?
C5 N2 H22 . 114.2 ?
C10 N2 H22 . 114.2 ?
C10 N3 C6 . 116.3(2) ?
O3 N4 O4 . 122.6(3) ?
O3 N4 C15 . 118.8(2) ?
O4 N4 C15 . 118.5(3) ?
O7 N5 O8 . 122.3(3) ?
O7 N5 C22 . 118.7(3) ?
O8 N5 C22 . 119.0(3) ?
N1 C1 C2 . 123.0(3) ?
N1 C1 H1 . 118.5 ?
C2 C1 H1 . 118.5 ?
C1 C2 C3 . 117.5(3) ?
C1 C2 H2 . 121.2 ?
C3 C2 H2 . 121.2 ?
C2 C3 C4 . 120.7(3) ?
C2 C3 H3 . 119.6 ?
C4 C3 H3 . 119.6 ?
C3 C4 C5 . 118.0(3) ?
C3 C4 H4 . 121.0 ?
C5 C4 H4 . 121.0 ?
N1 C5 N2 . 114.8(2) ?
N1 C5 C4 . 121.7(3) ?
N2 C5 C4 . 123.5(3) ?
N3 C6 C7 . 125.0(3) ?
N3 C6 H6 . 117.5 ?
C7 C6 H6 . 117.5 ?
C8 C7 C6 . 117.5(3) ?
C8 C7 H7 . 121.3 ?
C6 C7 H7 . 121.3 ?
C9 C8 C7 . 119.4(3) ?
C9 C8 H8 . 120.3 ?
C7 C8 H8 . 120.3 ?
C8 C9 C10 . 119.1(3) ?
C8 C9 H9 . 120.4 ?
C10 C9 H9 . 120.4 ?
N3 C10 N2 . 120.3(2) ?
N3 C10 C9 . 122.7(3) ?
N2 C10 C9 . 117.0(2) ?
O2 C11 O1 . 125.8(3) ?
O2 C11 C12 . 118.2(3) ?
O1 C11 C12 . 116.1(2) ?
C13 C12 C17 . 118.9(3) ?
C13 C12 C11 . 121.1(2) ?
C17 C12 C11 . 120.0(3) ?
C14 C13 C12 . 121.3(2) ?
C14 C13 H13 . 119.4 ?
C12 C13 H13 . 119.4 ?
C15 C14 C13 . 118.3(3) ?
C15 C14 H14 . 120.8 ?
C13 C14 H14 . 120.8 ?
C16 C15 C14 . 122.0(3) ?
C16 C15 N4 . 119.4(2) ?
C14 C15 N4 . 118.6(3) ?
C15 C16 C17 . 118.7(2) ?
C15 C16 H16 . 120.7 ?
C17 C16 H16 . 120.7 ?
C16 C17 C12 . 120.8(3) ?
C16 C17 H17 . 119.6 ?
C12 C17 H17 . 119.6 ?
O5 C18 O6 . 125.8(3) ?
O5 C18 C19 . 118.3(2) ?
O6 C18 C19 . 115.9(3) ?
C20 C19 C24 . 119.1(3) ?
C20 C19 C18 . 120.4(2) ?
C24 C19 C18 . 120.4(3) ?
C21 C20 C19 . 120.9(2) ?
C21 C20 H20 . 119.5 ?
C19 C20 H20 . 119.5 ?
C22 C21 C20 . 118.0(3) ?
C22 C21 H21 . 121.0 ?
C20 C21 H21 . 121.0 ?
C21 C22 C23 . 122.5(3) ?
C21 C22 N5 . 119.5(3) ?
C23 C22 N5 . 118.0(2) ?
C24 C23 C22 . 118.5(2) ?
C24 C23 H23 . 120.8 ?
C22 C23 H23 . 120.8 ?
C23 C24 C19 . 120.9(3) ?
C23 C24 H24 . 119.6 ?
C19 C24 H24 . 119.6 ?

loop_
_geom_bond_atom_site_label_1
_geom_bond_atom_site_label_2
_geom_bond_site_symmetry_2
_geom_bond_distance
_geom_bond_publ_flag
Ag1 O6 . 2.187(3) yes
Ag1 O1 . 2.194(3) yes
Ag1 N1 . 2.353(3) yes
Ag1 Ag2 . 2.855(3) yes
Ag1 Ag2 2_756 3.158(2) yes
Ag2 O2 . 2.183(3) yes
Ag2 O5 . 2.214(3) yes
Ag2 O5 2_856 2.626(4) yes
O1 C11 . 1.252(3) ?
O2 C11 . 1.244(3) ?
O3 N4 . 1.212(4) ?
O4 N4 . 1.217(3) ?
O5 C18 . 1.249(3) ?
O6 C18 . 1.256(3) ?
O7 N5 . 1.207(4) ?
O8 N5 . 1.216(3) ?
N1 C5 . 1.322(4) ?
N1 C1 . 1.346(4) ?
N2 C5 . 1.387(4) ?
N2 C10 . 1.389(4) ?
N2 H22 . 0.8600 ?
N3 C10 . 1.326(4) ?
N3 C6 . 1.339(4) ?
N4 C15 . 1.468(4) ?
N5 C22 . 1.457(4) ?
C1 C2 . 1.368(4) ?
C1 H1 . 0.9300 ?
C2 C3 . 1.370(5) ?
C2 H2 . 0.9300 ?
C3 C4 . 1.378(4) ?
C3 H3 . 0.9300 ?
C4 C5 . 1.392(4) ?
C4 H4 . 0.9300 ?
C6 C7 . 1.376(4) ?
C6 H6 . 0.9300 ?
C7 C8 . 1.370(5) ?
C7 H7 . 0.9300 ?
C8 C9 . 1.362(4) ?
C8 H8 . 0.9300 ?
C9 C10 . 1.398(4) ?
C9 H9 . 0.9300 ?
C11 C12 . 1.507(4) ?
C12 C13 . 1.384(4) ?
C12 C17 . 1.389(4) ?
C13 C14 . 1.383(4) ?
C13 H13 . 0.9300 ?
C14 C15 . 1.381(4) ?
C14 H14 . 0.9300 ?
C15 C16 . 1.375(4) ?
C16 C17 . 1.385(4) ?
C16 H16 . 0.9300 ?
C17 H17 . 0.9300 ?
C18 C19 . 1.500(4) ?
C19 C20 . 1.386(4) ?
C19 C24 . 1.392(4) ?
C20 C21 . 1.384(4) ?
C20 H20 . 0.9300 ?
C21 C22 . 1.379(4) ?
C21 H21 . 0.9300 ?
C22 C23 . 1.381(4) ?
C23 C24 . 1.372(4) ?
C23 H23 . 0.9300 ?
C24 H24 . 0.9300 ?

loop_
_geom_hbond_atom_site_label_D
_geom_hbond_atom_site_label_H
_geom_hbond_atom_site_label_A
_geom_hbond_site_symmetry_A
_geom_hbond_distance_DH
_geom_hbond_distance_HA
_geom_hbond_distance_DA
_geom_hbond_angle_DHA
_geom_hbond_publ_flag
N2 H22 O6 . 0.86 2.37 3.220(5) 168.3 yes
C6 H6 O1 2_666 0.93 2.65 3.394(5) 137.7 yes
C7 H7 O8 2_765 0.93 2.60 3.316(5) 134.0 yes
C14 H14 O7 1_546 0.93 2.55 3.404(6) 153.6 yes
C23 H23 O4 1_654 0.93 2.65 3.372(5) 135.4 yes

loop_
_geom_torsion_atom_site_label_1
_geom_torsion_atom_site_label_2
_geom_torsion_atom_site_label_3
_geom_torsion_atom_site_label_4
_geom_torsion_site_symmetry_1
_geom_torsion_site_symmetry_4
_geom_torsion
O6 Ag1 Ag2 O2 . . 176.48(8)
O1 Ag1 Ag2 O2 . . 12.22(9)
Ag2 Ag1 Ag2 O2 2_756 . -103.90(10)
O6 Ag1 Ag2 O5 . . -4.36(8)
O1 Ag1 Ag2 O5 . . -168.62(8)
Ag2 Ag1 Ag2 O5 2_756 . 75.26(10)
O6 Ag1 Ag2 Ag1 . 2_756 -79.62(11)
O1 Ag1 Ag2 Ag1 . 2_756 116.12(10)
Ag2 Ag1 Ag2 Ag1 2_756 2_756 0.0
O6 Ag1 O1 C11 . . -52.7(4)
N1 Ag1 O1 C11 . . 157.3(3)
Ag2 Ag1 O1 C11 . . -16.2(2)
Ag2 Ag1 O1 C11 2_756 . 88.1(3)
O5 Ag2 O2 C11 . . -20.2(5)
Ag1 Ag2 O2 C11 . . -16.5(2)
Ag1 Ag2 O2 C11 2_756 . -86.3(2)
O2 Ag2 O5 C18 . . 9.2(5)
Ag1 Ag2 O5 C18 . . 5.4(2)
Ag1 Ag2 O5 C18 2_756 . 78.2(2)
O1 Ag1 O6 C18 . . 42.3(3)
N1 Ag1 O6 C18 . . -169.1(2)
Ag2 Ag1 O6 C18 . . 6.4(2)
Ag2 Ag1 O6 C18 2_756 . -103.7(2)
O6 Ag1 N1 C5 . . -9.4(3)
O1 Ag1 N1 C5 . . 157.0(2)
Ag2 Ag1 N1 C5 2_756 . -84.7(2)
O6 Ag1 N1 C1 . . -177.63(19)
O1 Ag1 N1 C1 . . -11.3(2)
Ag2 Ag1 N1 C1 2_756 . 107.1(2)
C5 N1 C1 C2 . . 1.4(4)
Ag1 N1 C1 C2 . . 170.8(2)
N1 C1 C2 C3 . . -1.3(5)
C1 C2 C3 C4 . . -0.1(5)
C2 C3 C4 C5 . . 1.4(5)
C1 N1 C5 N2 . . -178.5(2)
Ag1 N1 C5 N2 . . 13.9(4)
C1 N1 C5 C4 . . 0.1(4)
Ag1 N1 C5 C4 . . -167.45(19)
C10 N2 C5 N1 . . 178.6(3)
C10 N2 C5 C4 . . 0.0(5)
C3 C4 C5 N1 . . -1.4(4)
C3 C4 C5 N2 . . 177.0(3)
C10 N3 C6 C7 . . 0.3(5)
N3 C6 C7 C8 . . 0.0(5)
C6 C7 C8 C9 . . 0.2(5)
C7 C8 C9 C10 . . -0.8(5)
C6 N3 C10 N2 . . 178.2(3)
C6 N3 C10 C9 . . -0.9(4)
C5 N2 C10 N3 . . 16.2(5)
C5 N2 C10 C9 . . -164.7(3)
C8 C9 C10 N3 . . 1.1(5)
C8 C9 C10 N2 . . -178.0(3)
Ag2 O2 C11 O1 . . 10.3(4)
Ag2 O2 C11 C12 . . -169.59(17)
Ag1 O1 C11 O2 . . 8.5(4)
Ag1 O1 C11 C12 . . -171.60(17)
O2 C11 C12 C13 . . -11.4(4)
O1 C11 C12 C13 . . 168.8(3)
O2 C11 C12 C17 . . 169.6(3)
O1 C11 C12 C17 . . -10.3(4)
C17 C12 C13 C14 . . 0.6(4)
C11 C12 C13 C14 . . -178.5(2)
C12 C13 C14 C15 . . -0.7(4)
C13 C14 C15 C16 . . -0.2(4)
C13 C14 C15 N4 . . -179.4(2)
O3 N4 C15 C16 . . -176.9(3)
O4 N4 C15 C16 . . 2.3(4)
O3 N4 C15 C14 . . 2.3(4)
O4 N4 C15 C14 . . -178.5(3)
C14 C15 C16 C17 . . 1.2(4)
N4 C15 C16 C17 . . -179.7(2)
C15 C16 C17 C12 . . -1.3(4)
C13 C12 C17 C16 . . 0.4(4)
C11 C12 C17 C16 . . 179.5(2)
Ag2 O5 C18 O6 . . -2.4(4)
Ag2 O5 C18 C19 . . 179.29(16)
Ag1 O6 C18 O5 . . -4.4(4)
Ag1 O6 C18 C19 . . 173.95(17)
O5 C18 C19 C20 . . -154.6(3)
O6 C18 C19 C20 . . 27.0(4)
O5 C18 C19 C24 . . 28.8(4)
O6 C18 C19 C24 . . -149.7(3)
C24 C19 C20 C21 . . 1.4(4)
C18 C19 C20 C21 . . -175.4(3)
C19 C20 C21 C22 . . -0.2(4)
C20 C21 C22 C23 . . -0.5(4)
C20 C21 C22 N5 . . 179.1(3)
O7 N5 C22 C21 . . 3.0(5)
O8 N5 C22 C21 . . -176.2(3)
O7 N5 C22 C23 . . -177.4(3)
O8 N5 C22 C23 . . 3.4(4)
C21 C22 C23 C24 . . 0.0(4)
N5 C22 C23 C24 . . -179.6(3)
C22 C23 C24 C19 . . 1.2(4)
C20 C19 C24 C23 . . -1.8(4)
C18 C19 C24 C23 . . 174.9(2)
